data_4323127
loop_
_publ_author_name
'Lucia Carlucci'
'Gianfranco Ciani'
'Davide M. Proserpio'
'Angelo Sironi'

_publ_section_title
;
 Polymeric Helical Motifs from the Self-Assembly of Silver Salts and
 Pyridazine
;
_journal_name_full 'Inorganic Chemistry'
_journal_page_first 5941
_journal_page_last 5943
_journal_paper_doi 10.1021/ic9805022
_journal_volume 37
_journal_year 1998
_chemical_formula_sum 'C4 H4 Ag N3 O3'
_chemical_formula_weight 249.97
_space_group_IT_number 14
_symmetry_cell_setting monoclinic
_symmetry_space_group_name_Hall '-P 2ybc'
_symmetry_space_group_name_H-M 'P 1 21/c 1'
_atom_sites_solution_hydrogens geom
_atom_sites_solution_primary direct
_atom_sites_solution_secondary difmap
_cell_angle_alpha 90.00
_cell_angle_beta 91.92(2)
_cell_angle_gamma 90.00
_cell_formula_units_Z 8
_cell_length_a 17.972(3)
_cell_length_b 3.6750(10)
_cell_length_c 20.347(4)
_cell_measurement_reflns_used 25
_cell_measurement_temperature 293(2)
_cell_measurement_theta_max 11.
_cell_measurement_theta_min 7.
_cell_volume 1343.1(5)
_computing_molecular_graphics SCHAKAL
_computing_structure_refinement 'SHELXL-93 (Sheldrick, 1993)'
_computing_structure_solution SIR92
_diffrn_ambient_temperature 293(2)
_diffrn_measurement_device CAD4
_diffrn_measurement_method omega-scan
_diffrn_radiation_monochromator graphite
_diffrn_radiation_source 'fine-focus sealed tube'
_diffrn_radiation_type MoK\a
_diffrn_radiation_wavelength 0.71073
_diffrn_reflns_av_R_equivalents 0.0000
_diffrn_reflns_av_sigmaI/netI 0.0646
_diffrn_reflns_limit_h_max 22
_diffrn_reflns_limit_h_min -22
_diffrn_reflns_limit_k_max 4
_diffrn_reflns_limit_k_min 0
_diffrn_reflns_limit_l_max 25
_diffrn_reflns_limit_l_min 0
_diffrn_reflns_number 3070
_diffrn_reflns_theta_max 26
_diffrn_reflns_theta_min 3
_diffrn_standards_decay_% 0
_diffrn_standards_interval_time 2h
_diffrn_standards_number 3
_exptl_absorpt_coefficient_mu 2.957
_exptl_absorpt_correction_T_max 1.00
_exptl_absorpt_correction_T_min 0.79
_exptl_absorpt_correction_type psi-scan
_exptl_crystal_colour colourless
_exptl_crystal_density_diffrn 2.472
_exptl_crystal_description column
_exptl_crystal_F_000 960
_exptl_crystal_size_max 0.180
_exptl_crystal_size_mid 0.025
_exptl_crystal_size_min 0.015
_refine_diff_density_max 1.414
_refine_diff_density_min -1.262
_refine_diff_density_rms 0.181
_refine_ls_extinction_method none
_refine_ls_goodness_of_fit_obs 1.320
_refine_ls_hydrogen_treatment riding
_refine_ls_matrix_type full
_refine_ls_number_parameters 199
_refine_ls_number_reflns 1583
_refine_ls_number_restraints 0
_refine_ls_restrained_S_obs 1.320
_refine_ls_R_factor_obs 0.0581
_refine_ls_shift/esd_max 0.001
_refine_ls_shift/esd_mean 0.000
_refine_ls_structure_factor_coef Fsqd
_refine_ls_weighting_details 'w=1/[\s^2^(Fo^2^)+(0.0193P)^2^+44.7700P] where P=(Fo^2^+2Fc^2^)/3'
_refine_ls_weighting_scheme calc
_refine_ls_wR_factor_obs 0.1412
_reflns_number_observed 1583
_reflns_number_total 2638
_reflns_observed_criterion >1sigma(I)
_cod_data_source_file ic9805022_1.cif
_cod_data_source_block 1
_cod_depositor_comments
;
The following automatic conversions were performed:

'_refine_ls_weighting_scheme' value 'calc
w=1/[\s^2^(Fo^2^)+(0.0193P)^2^+44.7700P] where P=(Fo^2^+2Fc^2^)/3'
was changed to 'calc'. New tag '_refine_ls_weighting_details' was
created. The value of the new tag was set to
'w=1/[\s^2^(Fo^2^)+(0.0193P)^2^+44.7700P] where P=(Fo^2^+2Fc^2^)/3'.

Automatic conversion script
Id: cif_fix_values 3143 2015-03-26 13:38:13Z robertas 
;
_cod_database_code 4323127

loop_
_symmetry_equiv_pos_as_xyz
'x, y, z'
'-x, y+1/2, -z+1/2'
'-x, -y, -z'
'x, -y-1/2, z-1/2'

loop_
_atom_site_aniso_label
_atom_site_aniso_U_11
_atom_site_aniso_U_22
_atom_site_aniso_U_33
_atom_site_aniso_U_23
_atom_site_aniso_U_13
_atom_site_aniso_U_12
Ag1 0.0353(7) 0.0618(11) 0.0313(6) 0.0083(9) 0.0017(5) -0.0086(9)
Ag2 0.0381(8) 0.0682(12) 0.0313(7) -0.0019(9) 0.0054(5) -0.0171(10)
N21 0.024(6) 0.041(11) 0.033(7) 0.005(7) 0.009(5) 0.011(7)
N22 0.033(7) 0.031(8) 0.042(7) -0.014(9) 0.005(6) -0.015(8)
C23 0.052(10) 0.028(11) 0.032(8) -0.005(9) 0.002(7) -0.002(10)
C24 0.046(10) 0.059(15) 0.041(9) -0.016(11) -0.004(8) -0.005(12)
C25 0.037(9) 0.032(12) 0.055(10) 0.004(10) -0.009(8) -0.013(10)
C26 0.029(8) 0.047(12) 0.042(9) 0.024(11) 0.002(7) -0.002(10)
N11 0.033(7) 0.036(10) 0.022(6) 0.003(6) -0.004(5) -0.008(6)
N12 0.036(7) 0.032(8) 0.030(6) -0.002(8) 0.005(5) -0.005(8)
C13 0.053(10) 0.025(11) 0.027(8) 0.008(8) -0.003(7) 0.008(9)
C14 0.051(10) 0.022(10) 0.029(8) -0.002(8) 0.013(7) 0.000(9)
C15 0.039(9) 0.041(13) 0.045(9) -0.007(11) 0.015(7) -0.003(10)
C16 0.023(8) 0.027(10) 0.064(11) 0.005(11) 0.002(7) -0.002(9)
N1 0.038(8) 0.032(10) 0.047(8) -0.006(8) -0.005(7) 0.002(8)
O11 0.058(8) 0.068(11) 0.039(6) -0.005(8) -0.013(6) -0.017(9)
O12 0.063(8) 0.063(9) 0.036(6) 0.003(9) -0.005(6) 0.000(10)
O13 0.047(8) 0.090(13) 0.082(10) 0.027(11) -0.013(7) -0.042(10)
N2 0.043(8) 0.029(10) 0.043(8) -0.005(8) 0.008(6) 0.007(8)
O21 0.067(8) 0.064(9) 0.032(6) 0.009(8) 0.006(5) 0.015(10)
O22 0.059(8) 0.067(11) 0.045(7) 0.001(8) 0.019(6) -0.031(9)
O23 0.044(7) 0.060(10) 0.070(8) -0.005(10) 0.013(6) -0.023(9)

loop_
_atom_site_label
_atom_site_type_symbol
_atom_site_fract_x
_atom_site_fract_y
_atom_site_fract_z
_atom_site_U_iso_or_equiv
_atom_site_thermal_displace_type
_atom_site_occupancy
_atom_site_calc_flag
_atom_site_refinement_flags
_atom_site_disorder_group
Ag1 Ag 0.05437(7) -0.3723(6) 0.80052(6) 0.0428(4) Uani 1 d . .
Ag2 Ag 0.55732(7) 0.1296(6) 0.94459(6) 0.0458(5) Uani 1 d . .
N21 N 0.5989(7) 0.2159(43) 1.0486(6) 0.032(4) Uani 1 d . .
N22 N 0.5502(7) 0.1234(48) 1.0948(6) 0.035(3) Uani 1 d . .
C23 C 0.5692(9) 0.1641(57) 1.1575(7) 0.037(4) Uani 1 d . .
H23 H 0.5364(9) 0.0872(57) 1.1891(7) 0.045 Uiso 1 calc R .
C24 C 0.6366(10) 0.3180(65) 1.1779(9) 0.049(5) Uani 1 d . .
H24 H 0.6472(10) 0.3579(65) 1.2224(9) 0.058 Uiso 1 calc R .
C25 C 0.6855(9) 0.4071(62) 1.1338(8) 0.042(5) Uani 1 d . .
H25 H 0.7319(9) 0.5025(62) 1.1460(8) 0.050 Uiso 1 calc R .
C26 C 0.6643(8) 0.3512(63) 1.0672(8) 0.039(4) Uani 1 d . .
H26 H 0.6977(8) 0.4124(63) 1.0351(8) 0.047 Uiso 1 calc R .
N11 N 0.0981(7) -0.2546(39) 0.7014(6) 0.031(4) Uani 1 d . .
N12 N 0.0491(7) -0.1049(48) 0.6567(6) 0.033(3) Uani 1 d . .
C13 C 0.0694(10) -0.0733(51) 0.5960(7) 0.035(4) Uani 1 d . .
H13 H 0.0352(10) 0.0268(51) 0.5658(7) 0.042 Uiso 1 calc R .
C14 C 0.1377(9) -0.1768(51) 0.5731(8) 0.034(4) Uani 1 d . .
H14 H 0.1494(9) -0.1434(51) 0.5293(8) 0.041 Uiso 1 calc R .
C15 C 0.1867(9) -0.3285(61) 0.6167(8) 0.041(5) Uani 1 d . .
H15 H 0.2329(9) -0.4120(61) 0.6042(8) 0.050 Uiso 1 calc R .
C16 C 0.1644(8) -0.3533(58) 0.6812(9) 0.038(4) Uani 1 d . .
H16 H 0.1984(8) -0.4455(58) 0.7124(9) 0.046 Uiso 1 calc R .
N1 N 0.1396(8) 0.0626(45) 0.9029(7) 0.039(4) Uani 1 d . .
O11 O 0.1869(7) 0.1639(50) 0.9448(6) 0.055(4) Uani 1 d . .
O12 O 0.1497(7) 0.1293(50) 0.8428(5) 0.054(3) Uani 1 d . .
O13 O 0.0838(7) -0.1050(58) 0.9179(7) 0.073(5) Uani 1 d . .
N2 N 0.6408(8) 0.5701(45) 0.8480(7) 0.038(4) Uani 1 d . .
O21 O 0.6526(7) 0.6324(51) 0.9080(5) 0.054(4) Uani 1 d . .
O22 O 0.6848(7) 0.6708(48) 0.8064(6) 0.056(4) Uani 1 d . .
O23 O 0.5852(7) 0.3840(51) 0.8303(6) 0.058(4) Uani 1 d . .

loop_
_atom_type_symbol
_atom_type_description
_atom_type_scat_dispersion_real
_atom_type_scat_dispersion_imag
_atom_type_scat_source
C C 0.0033 0.0016 'International Tables Vol C Tables 4.2.6.8 and 6.1.1.4'
H H 0.0000 0.0000 'International Tables Vol C Tables 4.2.6.8 and 6.1.1.4'
N N 0.0061 0.0033 'International Tables Vol C Tables 4.2.6.8 and 6.1.1.4'
O O 0.0106 0.0060 'International Tables Vol C Tables 4.2.6.8 and 6.1.1.4'
Ag Ag -0.8971 1.1015 'International Tables Vol C Tables 4.2.6.8 and 6.1.1.4'

loop_
_geom_angle_atom_site_label_1
_geom_angle_atom_site_label_2
_geom_angle_atom_site_label_3
_geom_angle
_geom_angle_site_symmetry_1
_geom_angle_site_symmetry_3
_geom_angle_publ_flag
N11 Ag1 N12 138.1(4) . 2_546 ?
N11 Ag1 Ag1 76.5(3) . 2_546 ?
N12 Ag1 Ag1 63.5(3) 2_546 2_546 ?
N11 Ag1 Ag1 63.5(3) . 2_556 ?
N12 Ag1 Ag1 88.5(4) 2_546 2_556 ?
Ag1 Ag1 Ag1 66.77(5) 2_546 2_556 ?
N21 Ag2 N22 130.1(5) . 3_657 ?
N21 Ag2 O23 137.1(5) . . ?
N22 Ag2 O23 91.1(5) 3_657 . ?
N21 Ag2 Ag2 65.5(3) . 3_657 ?
N22 Ag2 Ag2 64.6(3) 3_657 3_657 ?
O23 Ag2 Ag2 151.9(3) . 3_657 ?
C26 N21 N22 119.1(13) . . ?
C26 N21 Ag2 126.1(10) . . ?
N22 N21 Ag2 114.7(10) . . ?
C23 N22 N21 119.6(13) . . ?
C23 N22 Ag2 125.3(11) . 3_657 ?
N21 N22 Ag2 115.0(9) . 3_657 ?
N22 C23 C24 122.0(16) . . ?
C25 C24 C23 119.5(16) . . ?
C24 C25 C26 117.0(16) . . ?
N21 C26 C25 122.7(15) . . ?
C16 N11 N12 118.2(13) . . ?
C16 N11 Ag1 125.1(11) . . ?
N12 N11 Ag1 116.3(9) . . ?
C13 N12 N11 118.2(14) . . ?
C13 N12 Ag1 126.4(12) . 2_556 ?
N11 N12 Ag1 114.9(9) . 2_556 ?
N12 C13 C14 125.2(15) . . ?
C15 C14 C13 117.3(14) . . ?
C14 C15 C16 116.5(16) . . ?
N11 C16 C15 124.5(16) . . ?
O13 N1 O11 121.8(15) . . ?
O13 N1 O12 118.9(15) . . ?
O11 N1 O12 119.3(15) . . ?
O22 N2 O21 121.4(16) . . ?
O22 N2 O23 119.3(14) . . ?
O21 N2 O23 119.2(15) . . ?
N2 O23 Ag2 96.6(10) . . ?

loop_
_geom_bond_atom_site_label_1
_geom_bond_atom_site_label_2
_geom_bond_distance
_geom_bond_site_symmetry_2
_geom_bond_publ_flag
Ag1 N11 2.231(12) . ?
Ag1 N12 2.247(14) 2_546 ?
Ag1 Ag1 3.339(2) 2_546 ?
Ag1 Ag1 3.339(2) 2_556 ?
Ag2 N21 2.243(13) . ?
Ag2 N22 2.267(13) 3_657 ?
Ag2 O23 2.572(14) . ?
Ag2 Ag2 3.248(3) 3_657 ?
N21 C26 1.32(2) . ?
N21 N22 1.35(2) . ?
N22 C23 1.32(2) . ?
N22 Ag2 2.267(12) 3_657 ?
C23 C24 1.39(2) . ?
C24 C25 1.32(2) . ?
C25 C26 1.41(2) . ?
N11 C16 1.32(2) . ?
N11 N12 1.36(2) . ?
N12 C13 1.31(2) . ?
N12 Ag1 2.247(13) 2_556 ?
C13 C14 1.38(2) . ?
C14 C15 1.35(2) . ?
C15 C16 1.39(2) . ?
N1 O13 1.22(2) . ?
N1 O11 1.24(2) . ?
N1 O12 1.27(2) . ?
N2 O22 1.23(2) . ?
N2 O21 1.25(2) . ?
N2 O23 1.25(2) . ?
